data_7151470
loop_
_publ_author_name
'Anwar, Muhammed'
'Bailey, Jonathan H.'
'Dickinson, Laura C.'
'Edwards, Hermia J.'
'Goswami, Rajesh'
'Moloney, Mark G.'

_publ_section_title
;
 Pyrrolidinones derived from (S)-pyroglutamic acid: penmacric acid and
 analoguesPart V. For parts I?IV see refs. 20?22, 24
;
_journal_issue 13
_journal_name_full 'Organic &amp;  Biomolecular Chemistry'
_journal_page_first 2364
_journal_paper_doi 10.1039/b303924b
_journal_volume 1
_journal_year 2003
_chemical_compound_source
;
?
;
_chemical_formula_moiety ' C26 H26 N2 O4 S1 '
_chemical_formula_sum 'C26 H26 N2 O4 S'
_chemical_formula_weight 462.56
_chemical_melting_point ?
_chemical_name_systematic
;                                                                               
?                                                                               
;
_space_group_IT_number 19
_symmetry_cell_setting orthorhombic
_symmetry_space_group_name_Hall 'P 2ac 2ab'
_symmetry_space_group_name_H-M 'P 21 21 21'
_atom_sites_solution_hydrogens geom
_atom_sites_solution_primary direct
_audit_creation_date 99-07-12
_audit_creation_method CRYSTALS_ver_12-03-99
_cell_angle_alpha 90
_cell_angle_beta 90
_cell_angle_gamma 90
_cell_formula_units_Z 4
_cell_length_a 14.089(3)
_cell_length_b 6.305(2)
_cell_length_c 25.875(5)
_cell_measurement_reflns_used 25
_cell_measurement_temperature 150
_cell_measurement_theta_max 38
_cell_measurement_theta_min 20
_cell_volume 2298.5(10)
_computing_cell_refinement 'CAD-4 software (Enraf-Nonius, 1989)'
_computing_data_collection 'CAD-4 software (Enraf-Nonius, 1989)'
_computing_data_reduction
;                                                                               
RC93 (Watkin, D.J., Prout, C.K., Lilley, P.M.deQ. 1994)                         
;
_computing_molecular_graphics
;                                                                               
CAMERON (Watkin, Prout & Pearce,  1996)                                        
;
_computing_publication_material
;                                                                               
CRYSTALS Issue 10 (Watkin, Prout, Carruthers & Betteridge, 1996)                
;
_computing_structure_refinement
;                                                                               
CRYSTALS Issue 10 (Watkin, Prout, Carruthers & Betteridge, 1996)                
;
_computing_structure_solution 'SIR92 (Giacovazzo et al, 1992)'
_diffrn_ambient_temperature 150
_diffrn_measured_fraction_theta_max 1.000
_diffrn_measurement_device_type '  Enraf-nonius CAD4 '
_diffrn_measurement_method \w/2\q
_diffrn_radiation_monochromator graphite
_diffrn_radiation_type 'Cu K\a'
_diffrn_radiation_wavelength 1.54180
_diffrn_reflns_av_R_equivalents 0.03
_diffrn_reflns_limit_h_max 17
_diffrn_reflns_limit_h_min -17
_diffrn_reflns_limit_k_max 0
_diffrn_reflns_limit_k_min -7
_diffrn_reflns_limit_l_max 32
_diffrn_reflns_limit_l_min 0
_diffrn_reflns_number 5235
_diffrn_reflns_theta_max 74.33
_diffrn_reflns_theta_min 0.00
_diffrn_standards_decay_% 3.14
_diffrn_standards_interval_count 0
_diffrn_standards_interval_time 0
_diffrn_standards_number 3
_exptl_absorpt_coefficient_mu 1.55
_exptl_absorpt_correction_T_max 0.83
_exptl_absorpt_correction_T_min 0.75
_exptl_absorpt_correction_type psi-scan
_exptl_absorpt_process_details '\y scan,(North et al, 1968)'
_exptl_crystal_colour ' colourless '
_exptl_crystal_density_diffrn 1.34
_exptl_crystal_density_meas ?
_exptl_crystal_description ' needle '
_exptl_crystal_F_000 979.89
_exptl_crystal_size_max 0.64
_exptl_crystal_size_mid 0.16
_exptl_crystal_size_min 0.12
_refine_diff_density_max 1.25
_refine_diff_density_min -0.87
_refine_ls_extinction_coef 72.977
_refine_ls_extinction_method 'Larson 1970 Crystallographic Computing eq 22'
_refine_ls_goodness_of_fit_ref 0.9854
_refine_ls_hydrogen_treatment noref
_refine_ls_matrix_type full
_refine_ls_number_parameters 298
_refine_ls_number_reflns 2160
_refine_ls_R_factor_gt 0.1136
_refine_ls_shift/su_max 0.081033
_refine_ls_structure_factor_coef F
_refine_ls_weighting_details
;
Chebychev polynomial with 4 parameters, Carruthers & Watkin , 1979,
6.64     1.19     4.10    -1.19
;
_refine_ls_weighting_scheme calc
_refine_ls_wR_factor_ref 0.1407
_reflns_limit_h_max 17
_reflns_limit_h_min 0
_reflns_limit_k_max 7
_reflns_limit_k_min 0
_reflns_limit_l_max 32
_reflns_limit_l_min 0
_reflns_number_gt 2160
_reflns_number_total 2699
_reflns_threshold_expression >3.00\s(I)
_cod_data_source_file b303924b.txt
_cod_data_source_block CRYSTALS_cif
_cod_depositor_comments
;
The following automatic conversions were performed:
'_symmetry_cell_setting' value 'Orthorhombic ' changed to 'orthorhombic'
according to '/home/adriana/struct/CIF-dictionaries/cif_core.dic'
dictionary named 'cif_core.dic' version 2.4.1 from 2010-06-29.

Automatic conversion script
Id: cif_fix_enum 1555 2011-01-17 13:19:09Z saulius 

The following automatic conversions were performed:

'_chemical_melting_point' value 'not measured' was changed to '?' -
the value is undefined or not given.

Automatic conversion script
Id: cif_fix_values 1569 2011-02-09 13:29:24Z adriana 
;
_cod_original_cell_volume 2298.5
_cod_original_sg_symbol_H-M 'P 21 21 21 '
_cod_original_formula_sum ' C26 H26 N2 O4 S1 '
_cod_database_code 7151470

loop_
_symmetry_equiv_pos_as_xyz
x,y,z
x+1/2,-y+1/2,-z
-x,y+1/2,-z+1/2
-x+1/2,-y,z+1/2

loop_
_atom_site_label
_atom_site_fract_x
_atom_site_fract_y
_atom_site_fract_z
_atom_site_U_iso_or_equiv
_atom_site_occupancy
_atom_site_adp_type
S1 1.23069(18) -0.0396(4) 0.26245(9) 0.0524 1.0000 Uani
O2 1.0448(4) 0.6463(8) 0.17667(19) 0.0341 1.0000 Uani
N3 0.9779(4) 0.434(1) 0.1157(2) 0.0326 1.0000 Uani
O4 1.2341(6) -0.2604(13) 0.2695(3) 0.0662 1.0000 Uani
O5 0.8526(4) 0.4593(16) 0.0612(2) 0.0672 1.0000 Uani
C6 1.0160(5) 0.4726(11) 0.1617(2) 0.0287 1.0000 Uani
C7 0.9922(6) 0.6494(15) 0.0365(3) 0.0427 1.0000 Uani
C9 1.1827(6) 0.0427(15) 0.1102(3) 0.0435 1.0000 Uani
C10 1.1822(5) 0.2092(13) 0.1454(2) 0.0330 1.0000 Uani
N11 1.1427(6) 0.0033(12) 0.2230(3) 0.0509 1.0000 Uani
C12 1.2354(6) 0.3903(13) 0.1349(3) 0.0377 1.0000 Uani
C13 1.1296(5) 0.2047(13) 0.1957(3) 0.0336 1.0000 Uani
C14 1.2375(7) 0.0583(17) 0.0668(3) 0.0522 1.0000 Uani
C15 1.0766(7) 0.5506(19) 0.0243(4) 0.0584 1.0000 Uani
C16 1.4957(6) 0.1636(18) 0.1720(3) 0.0489 1.0000 Uani
C17 0.9410(7) 0.2123(15) 0.1115(4) 0.0527 1.0000 Uani
C18 1.0229(6) 0.2680(13) 0.1923(3) 0.0352 1.0000 Uani
C19 0.8418(7) 0.274(2) 0.0924(4) 0.0592 1.0000 Uani
C20 1.4601(7) 0.3063(18) 0.2093(4) 0.0536 1.0000 Uani
C21 1.3362(6) 0.047(2) 0.2281(3) 0.0579 1.0000 Uani
C22 1.0158(7) 0.8953(17) -0.0335(4) 0.0554 1.0000 Uani
C23 1.2902(7) 0.3994(16) 0.0904(3) 0.0480 1.0000 Uani
C24 1.2916(7) 0.2350(18) 0.0562(3) 0.0536 1.0000 Uani
C25 0.9614(7) 0.8217(17) 0.0077(4) 0.0531 1.0000 Uani
C26 0.9302(6) 0.5816(14) 0.0817(3) 0.0416 1.0000 Uani
C27 0.9569(7) 0.1146(14) 0.1630(5) 0.0596 1.0000 Uani
C28 1.1010(7) 0.794(2) -0.0450(4) 0.0600 1.0000 Uani
C29 1.3710(6) -0.0767(18) 0.1930(3) 0.0519 1.0000 Uani
C30 1.3770(9) 0.247(2) 0.2372(3) 0.0765 1.0000 Uani
C31 1.4501(7) -0.0214(14) 0.1654(3) 0.0461 1.0000 Uani
C32 1.1322(8) 0.629(2) -0.0168(4) 0.0671 1.0000 Uani
C33 1.5843(8) 0.225(3) 0.1424(5) 0.0849 1.0000 Uani
O8 1.2283(6) 0.1207(14) 0.2930(6) 0.1172 1.0000 Uani
H91 1.1420 -0.0869 0.1175 0.0493 1.0000 Uiso
H121 1.2351 0.5140 0.1604 0.0444 1.0000 Uiso
H131 1.1583 0.3180 0.2187 0.0469 1.0000 Uiso
H141 1.2381 -0.0639 0.0409 0.0524 1.0000 Uiso
H151 1.0998 0.4352 0.0484 0.0648 1.0000 Uiso
H171 0.9670 0.1033 0.0876 0.0541 1.0000 Uiso
H181 1.0033 0.2672 0.2296 0.0489 1.0000 Uiso
H191 0.7992 0.3015 0.1229 0.0664 1.0000 Uiso
H192 0.8139 0.1503 0.0723 0.0664 1.0000 Uiso
H201 1.4927 0.4477 0.2160 0.0630 1.0000 Uiso
H221 0.9967 1.0192 -0.0551 0.0699 1.0000 Uiso
H231 1.3298 0.5273 0.0828 0.0564 1.0000 Uiso
H241 1.3310 0.2422 0.0239 0.0575 1.0000 Uiso
H251 0.8975 0.8870 0.0154 0.0610 1.0000 Uiso
H261 0.9123 0.7174 0.1005 0.0473 1.0000 Uiso
H271 0.9866 -0.0262 0.1587 0.0464 1.0000 Uiso
H272 0.8950 0.1017 0.1816 0.0464 1.0000 Uiso
H281 1.1407 0.8394 -0.0763 0.0682 1.0000 Uiso
H291 1.3414 -0.2220 0.1865 0.0647 1.0000 Uiso
H301 1.3476 0.3475 0.2647 0.0677 1.0000 Uiso
H311 1.4733 -0.1256 0.1392 0.0644 1.0000 Uiso
H321 1.1943 0.5538 -0.0241 0.0834 1.0000 Uiso
H331 1.6006 0.1063 0.1167 0.0866 1.0000 Uiso
H332 1.6400 0.2367 0.1668 0.0866 1.0000 Uiso
H333 1.5775 0.3589 0.1228 0.0866 1.0000 Uiso
H111 1.0955 -0.1144 0.2165 0.0604 1.0000 Uiso

loop_
_atom_site_aniso_label
_atom_site_aniso_U_11
_atom_site_aniso_U_22
_atom_site_aniso_U_33
_atom_site_aniso_U_23
_atom_site_aniso_U_13
_atom_site_aniso_U_12
S1 0.0563(13) 0.0529(13) 0.0479(11) 0.003(1) -0.003(1) 0.0058(12)
O2 0.050(3) 0.020(3) 0.032(3) -0.0073(19) -0.004(2) -0.003(2)
N3 0.032(3) 0.025(3) 0.041(3) -0.009(3) -0.011(2) 0.002(3)
O4 0.066(4) 0.063(5) 0.070(4) 0.026(4) -0.014(4) -0.005(4)
O5 0.036(3) 0.118(7) 0.047(3) -0.008(4) -0.020(3) 0.003(4)
C6 0.034(3) 0.022(3) 0.029(3) -0.003(3) -0.003(3) 0.002(3)
C7 0.047(4) 0.056(5) 0.026(3) -0.006(4) -0.010(3) 0.017(4)
C9 0.044(4) 0.039(4) 0.048(4) 0.003(4) -0.007(3) 0.005(4)
C10 0.032(3) 0.043(4) 0.024(3) 0.003(3) -0.005(3) 0.010(3)
N11 0.046(4) 0.035(4) 0.072(5) 0.013(4) 0.008(4) -0.001(3)
C12 0.037(4) 0.036(4) 0.040(4) 0.000(3) -0.005(3) 0.005(3)
C13 0.035(4) 0.033(4) 0.033(3) 0.005(3) 0.007(3) 0.012(3)
C14 0.059(5) 0.061(6) 0.037(4) -0.015(4) -0.010(4) 0.022(5)
C15 0.058(5) 0.067(6) 0.050(5) 0.005(5) -0.001(4) 0.031(6)
C16 0.029(4) 0.072(6) 0.045(4) 0.008(5) -0.000(3) -0.013(4)
C17 0.042(5) 0.035(5) 0.081(6) -0.032(5) 0.010(4) -0.009(4)
C18 0.037(4) 0.033(4) 0.035(3) 0.006(3) 0.005(3) 0.007(3)
C19 0.042(5) 0.086(8) 0.050(5) -0.039(6) 0.007(4) -0.013(5)
C20 0.042(5) 0.062(6) 0.056(5) 0.006(5) -0.030(4) -0.013(4)
C21 0.042(5) 0.092(8) 0.040(4) 0.014(5) -0.011(3) -0.011(6)
C22 0.060(5) 0.055(6) 0.050(5) 0.003(4) -0.007(4) 0.014(5)
C23 0.050(5) 0.056(6) 0.037(4) 0.011(4) 0.002(3) -0.002(4)
C24 0.056(5) 0.066(7) 0.038(4) 0.004(4) -0.003(4) 0.002(5)
C25 0.056(5) 0.053(6) 0.050(5) 0.000(4) -0.018(4) 0.007(5)
C26 0.037(4) 0.048(5) 0.039(4) -0.012(4) -0.022(3) 0.011(4)
C27 0.043(5) 0.019(4) 0.117(9) 0.005(5) 0.005(5) -0.004(4)
C28 0.046(5) 0.086(8) 0.048(5) 0.004(5) -0.005(4) -0.002(5)
C29 0.050(5) 0.063(6) 0.043(4) 0.001(4) 0.003(4) -0.021(5)
C30 0.088(8) 0.11(1) 0.032(4) -0.025(6) -0.023(5) 0.061(8)
C31 0.052(5) 0.044(5) 0.043(4) -0.011(4) -0.014(4) 0.002(4)
C32 0.063(6) 0.079(8) 0.059(6) 0.006(6) 0.007(5) 0.031(6)
C33 0.054(6) 0.132(12) 0.068(7) 0.044(8) 0.007(5) -0.008(7)
O8 0.041(4) 0.058(5) 0.253(14) -0.082(7) -0.056(6) 0.014(4)

loop_
_atom_type_symbol
_atom_type_scat_dispersion_real
_atom_type_scat_dispersion_imag
_atom_type_scat_Cromer_Mann_a1
_atom_type_scat_Cromer_Mann_b1
_atom_type_scat_Cromer_Mann_a2
_atom_type_scat_Cromer_Mann_b2
_atom_type_scat_Cromer_Mann_a3
_atom_type_scat_Cromer_Mann_b3
_atom_type_scat_Cromer_Mann_a4
_atom_type_scat_Cromer_Mann_b4
_atom_type_scat_Cromer_Mann_c
_atom_type_scat_source
'C   ' 0.0170 0.0090 2.3100 20.8439 1.0200 10.2075 1.5886 0.5687 0.8650 51.6512 0.2156 International_Tables_Vol_IV_Table_2.2B
'H   ' 0.0000 0.0000 0.4930 10.5109 0.3229 26.1257 0.1402 3.1424 0.0408 57.7997 0.0030 International_Tables_Vol_IV_Table_2.2B
'N   ' 0.0290 0.0180 12.2126 0.0057 3.1322 9.8933 2.0125 28.9975 1.1663 0.5826 -11.5290 International_Tables_Vol_IV_Table_2.2B
'O   ' 0.0470 0.0320 3.0485 13.2771 2.2868 5.7011 1.5463 0.3239 0.8670 32.9089 0.2508 International_Tables_Vol_IV_Table_2.2B
'S   ' 0.3190 0.5570 6.9053 1.4679 5.2034 22.2151 1.4379 0.2536 1.5863 56.1720 0.8669 International_Tables_Vol_IV_Table_2.2B

loop_
_geom_angle_atom_site_label_1
_geom_angle_site_symmetry_1
_geom_angle_atom_site_label_2
_geom_angle_site_symmetry_2
_geom_angle_atom_site_label_3
_geom_angle_site_symmetry_3
_geom_angle
_geom_angle_publ_flag
O4 . S1 . N11 . 105.8(5) yes
O4 . S1 . C21 . 109.6(6) yes
N11 . S1 . C21 . 105.4(4) yes
O4 . S1 . O8 . 134.6(8) yes
N11 . S1 . O8 . 103.6(5) yes
C21 . S1 . O8 . 94.9(7) yes
C6 . N3 . C17 . 112.2(7) yes
C6 . N3 . C26 . 127.8(6) yes
C17 . N3 . C26 . 113.4(7) yes
C19 . O5 . C26 . 108.1(6) yes
O2 . C6 . N3 . 125.3(7) yes
O2 . C6 . C18 . 124.9(6) yes
N3 . C6 . C18 . 109.7(6) yes
C15 . C7 . C25 . 120.0(9) yes
C15 . C7 . C26 . 123.0(8) yes
C25 . C7 . C26 . 117.0(8) yes
C10 . C9 . C14 . 119.1(9) yes
C10 . C9 . H91 . 118.8(8) no
C14 . C9 . H91 . 122.1(9) no
C9 . C10 . C12 . 119.3(7) yes
C9 . C10 . C13 . 123.9(8) yes
C12 . C10 . C13 . 116.8(7) yes
S1 . N11 . C13 . 122.8(6) yes
S1 . N11 . H111 . 118.9(6) no
C13 . N11 . H111 . 118.3(8) no
C10 . C12 . C23 . 119.6(8) yes
C10 . C12 . H121 . 119.9(7) no
C23 . C12 . H121 . 120.4(8) no
C10 . C13 . N11 . 111.9(7) yes
C10 . C13 . C18 . 115.1(6) yes
N11 . C13 . C18 . 111.8(7) yes
C10 . C13 . H131 . 107.4(7) no
N11 . C13 . H131 . 106.2(6) no
C18 . C13 . H131 . 103.7(6) no
C9 . C14 . C24 . 122.4(8) yes
C9 . C14 . H141 . 119.4(10) no
C24 . C14 . H141 . 118.2(9) no
C7 . C15 . C32 . 119.6(9) yes
C7 . C15 . H151 . 117.5(9) no
C32 . C15 . H151 . 122.5(10) no
C20 . C16 . C31 . 118.1(8) yes
C20 . C16 . C33 . 118.4(10) yes
C31 . C16 . C33 . 123.5(11) yes
N3 . C17 . C19 . 95.9(8) yes
N3 . C17 . C27 . 105.7(7) yes
C19 . C17 . C27 . 122.1(8) yes
N3 . C17 . H171 . 124.3(9) no
C19 . C17 . H171 . 108.1(9) no
C27 . C17 . H171 . 102.5(9) no
C6 . C18 . C13 . 108.0(6) yes
C6 . C18 . C27 . 103.8(6) yes
C13 . C18 . C27 . 116.7(7) yes
C6 . C18 . H181 . 119.2(7) no
C13 . C18 . H181 . 102.2(6) no
C27 . C18 . H181 . 107.6(8) no
O5 . C19 . C17 . 107.1(8) yes
O5 . C19 . H191 . 111.5(10) no
C17 . C19 . H191 . 109.6(9) no
O5 . C19 . H192 . 112.2(9) no
C17 . C19 . H192 . 108.8(10) no
H191 . C19 . H192 . 107.6(9) no
C16 . C20 . C30 . 118.0(9) yes
C16 . C20 . H201 . 121.0(10) no
C30 . C20 . H201 . 121.0(11) no
S1 . C21 . C29 . 118.0(9) yes
S1 . C21 . C30 . 121.6(9) yes
C29 . C21 . C30 . 120.3(9) yes
C25 . C22 . C28 . 119.0(9) yes
C25 . C22 . H221 . 122.7(10) no
C28 . C22 . H221 . 118.3(10) no
C12 . C23 . C24 . 121.1(9) yes
C12 . C23 . H231 . 120.5(9) no
C24 . C23 . H231 . 118.4(8) no
C14 . C24 . C23 . 118.4(8) yes
C14 . C24 . H241 . 120.6(10) no
C23 . C24 . H241 . 121.0(10) no
C7 . C25 . C22 . 120.0(9) yes
C7 . C25 . H251 . 119.5(10) no
C22 . C25 . H251 . 120.4(9) no
N3 . C26 . O5 . 103.4(7) yes
N3 . C26 . C7 . 112.4(6) yes
O5 . C26 . C7 . 107.7(6) yes
N3 . C26 . H261 . 111.5(6) no
O5 . C26 . H261 . 116.0(7) no
C7 . C26 . H261 . 105.9(8) no
C17 . C27 . C18 . 105.8(7) yes
C17 . C27 . H271 . 109.5(11) no
C18 . C27 . H271 . 111.4(9) no
C17 . C27 . H272 . 109.6(9) no
C18 . C27 . H272 . 110.0(10) no
H271 . C27 . H272 . 110.6(9) no
C22 . C28 . C32 . 121.5(10) yes
C22 . C28 . H281 . 120.7(11) no
C32 . C28 . H281 . 117.8(11) no
C21 . C29 . C31 . 121.3(10) yes
C21 . C29 . H291 . 120.1(9) no
C31 . C29 . H291 . 118.5(9) no
C20 . C30 . C21 . 119.1(9) yes
C20 . C30 . H301 . 120.9(14) no
C21 . C30 . H301 . 120.0(14) no
C16 . C31 . C29 . 123.0(9) yes
C16 . C31 . H311 . 120.1(9) no
C29 . C31 . H311 . 116.9(9) no
C15 . C32 . C28 . 119.9(10) yes
C15 . C32 . H321 . 117.1(11) no
C28 . C32 . H321 . 122.9(11) no
C16 . C33 . H331 . 109.0(12) no
C16 . C33 . H332 . 110.1(9) no
H331 . C33 . H332 . 106.5(12) no
C16 . C33 . H333 . 113.5(11) no
H331 . C33 . H333 . 108.1(10) no
H332 . C33 . H333 . 109.5(14) no

loop_
_geom_bond_atom_site_label_1
_geom_bond_site_symmetry_1
_geom_bond_atom_site_label_2
_geom_bond_site_symmetry_2
_geom_bond_distance
_geom_bond_publ_flag
S1 . O4 . 1.405(8) yes
S1 . N11 . 1.628(9) yes
S1 . C21 . 1.82(1) yes
S1 . O8 . 1.284(9) yes
O2 . C6 . 1.230(8) yes
N3 . C6 . 1.330(9) yes
N3 . C17 . 1.493(11) yes
N3 . C26 . 1.45(1) yes
O5 . C19 . 1.427(15) yes
O5 . C26 . 1.44(1) yes
C6 . C18 . 1.52(1) yes
C7 . C15 . 1.380(12) yes
C7 . C25 . 1.387(13) yes
C7 . C26 . 1.520(12) yes
C9 . C10 . 1.390(11) yes
C9 . C14 . 1.365(12) yes
C9 . H91 . 1.016(9) no
C10 . C12 . 1.392(11) yes
C10 . C13 . 1.50(1) yes
N11 . C13 . 1.46(1) yes
N11 . H111 . 1.011(8) no
C12 . C23 . 1.388(11) yes
C12 . H121 . 1.021(8) no
C13 . C18 . 1.56(1) yes
C13 . H131 . 1.013(8) no
C14 . C24 . 1.378(15) yes
C14 . H141 . 1.022(9) no
C15 . C32 . 1.410(15) yes
C15 . H151 . 1.01(1) no
C16 . C20 . 1.411(15) yes
C16 . C31 . 1.343(13) yes
C16 . C33 . 1.515(13) yes
C17 . C19 . 1.533(15) yes
C17 . C27 . 1.486(17) yes
C17 . H171 . 0.994(8) no
C18 . C27 . 1.541(13) yes
C18 . H181 . 1.002(7) no
C19 . H191 . 1.005(9) no
C19 . H192 . 1.019(9) no
C20 . C30 . 1.426(17) yes
C20 . H201 . 1.02(1) no
C21 . C29 . 1.296(15) yes
C21 . C30 . 1.402(18) yes
C22 . C25 . 1.394(15) yes
C22 . C28 . 1.392(15) yes
C22 . H221 . 1.00(1) no
C23 . C24 . 1.364(14) yes
C23 . H231 . 1.001(9) no
C24 . H241 . 1.003(9) no
C25 . H251 . 1.01(1) no
C26 . H261 . 1.017(8) no
C27 . H271 . 0.988(9) no
C27 . H272 . 1.00(1) no
C28 . C32 . 1.343(16) yes
C28 . H281 . 1.02(1) no
C29 . C31 . 1.369(13) yes
C29 . H291 . 1.02(1) no
C30 . H301 . 1.04(1) no
C31 . H311 . 0.998(9) no
C32 . H321 . 1.012(11) no
C33 . H331 . 1.028(17) no
C33 . H332 . 1.010(12) no
C33 . H333 . 0.990(14) no

loop_
_cod_related_entry_id
_cod_related_entry_database
_cod_related_entry_code
1 ChemSpider 21189053
